data_7064008
loop_
_publ_author_name
'Pandey, Ankit'
'Kaur, Bhupinder'
'Dwivedi, Khilesh C.'
'Balakrishna, Maravanji S.'

_publ_section_title
;
 Copper nanoparticle-catalyzed synthesis of N-arylated indoles,
 carbazoles, and N-alkylated indoles
;
_journal_issue 41
_journal_name_full 'New Journal of Chemistry'
_journal_page_first 17936
_journal_page_last 17950
_journal_paper_doi 10.1039/D5NJ02820E
_journal_volume 49
_journal_year 2025
_chemical_formula_moiety 'C28 H26 N O2 P'
_chemical_formula_sum 'C28 H26 N O2 P'
_chemical_formula_weight 439.47
_space_group_crystal_system monoclinic
_space_group_IT_number 14
_space_group_name_Hall '-P 2ybc'
_space_group_name_H-M_alt 'P 1 21/c 1'
_atom_sites_solution_hydrogens geom
_atom_sites_solution_primary iterative
_audit_creation_date 2025-01-06
_audit_creation_method
;
Olex2 1.3-ac4
(compiled 2019.04.23 svn.r3594 for Rigaku Oxford Diffraction, GUI svn.r5739)
;
_audit_update_record
;
2025-02-17 deposited with the CCDC.	2025-09-09 downloaded from the CCDC.
;
_cell_angle_alpha 90
_cell_angle_beta 105.001(4)
_cell_angle_gamma 90
_cell_formula_units_Z 4
_cell_length_a 14.9961(16)
_cell_length_b 16.8436(16)
_cell_length_c 9.6647(9)
_cell_measurement_reflns_used 9788
_cell_measurement_temperature 150(2)
_cell_measurement_theta_max 27.93
_cell_measurement_theta_min 2.49
_cell_volume 2358.0(4)
_computing_cell_refinement 'SAINT V8.40A (?, 2016)'
_computing_data_reduction 'SAINT V8.40A (?, 2016)'
_computing_molecular_graphics 'Olex2 (Dolomanov et al., 2009)'
_computing_publication_material 'Olex2 (Dolomanov et al., 2009)'
_computing_structure_refinement 'ShelXL (Sheldrick, 2015)'
_computing_structure_solution 'olex2.solve (Bourhis et al., 2015)'
_diffrn_ambient_temperature 150.0
_diffrn_measured_fraction_theta_full 1.000
_diffrn_measured_fraction_theta_max 1.000
_diffrn_measurement_device_type 'Bruker APEX-II CCD'
_diffrn_measurement_method '\f and \w scans'
_diffrn_radiation_type MoK\a
_diffrn_radiation_wavelength 0.71073
_diffrn_reflns_av_R_equivalents 0.0776
_diffrn_reflns_av_unetI/netI 0.0188
_diffrn_reflns_Laue_measured_fraction_full 1.000
_diffrn_reflns_Laue_measured_fraction_max 1.000
_diffrn_reflns_limit_h_max 17
_diffrn_reflns_limit_h_min -17
_diffrn_reflns_limit_k_max 20
_diffrn_reflns_limit_k_min -20
_diffrn_reflns_limit_l_max 11
_diffrn_reflns_limit_l_min -11
_diffrn_reflns_number 153066
_diffrn_reflns_point_group_measured_fraction_full 1.000
_diffrn_reflns_point_group_measured_fraction_max 1.000
_diffrn_reflns_theta_full 24.998
_diffrn_reflns_theta_max 24.998
_diffrn_reflns_theta_min 1.854
_exptl_absorpt_coefficient_mu 0.141
_exptl_absorpt_correction_T_max 0.7457
_exptl_absorpt_correction_T_min 0.4892
_exptl_absorpt_correction_type none
_exptl_absorpt_process_details
'SADABS-2016/2 (Bruker,2016/2) was used for absorption correction. wR2(int) was 0.1609 before and 0.0824 after correction. The Ratio of minimum to maximum transmission is 0.6560. The \l/2 correction factor is Not present.'
_exptl_crystal_colour 'clear light colourless'
_exptl_crystal_colour_lustre clear
_exptl_crystal_colour_modifier light
_exptl_crystal_colour_primary colourless
_exptl_crystal_density_diffrn 1.238
_exptl_crystal_description needle
_exptl_crystal_F_000 928
_exptl_crystal_size_max 0.56
_exptl_crystal_size_mid 0.067
_exptl_crystal_size_min 0.057
_refine_diff_density_max 0.288
_refine_diff_density_min -0.221
_refine_diff_density_rms 0.039
_refine_ls_extinction_method none
_refine_ls_goodness_of_fit_ref 1.104
_refine_ls_hydrogen_treatment constr
_refine_ls_matrix_type full
_refine_ls_number_parameters 291
_refine_ls_number_reflns 4157
_refine_ls_number_restraints 0
_refine_ls_restrained_S_all 1.104
_refine_ls_R_factor_all 0.0453
_refine_ls_R_factor_gt 0.0374
_refine_ls_shift/su_max 0.001
_refine_ls_shift/su_mean 0.000
_refine_ls_structure_factor_coef Fsqd
_refine_ls_weighting_details 'w=1/[\s^2^(Fo^2^)+(0.0289P)^2^+1.6280P] where P=(Fo^2^+2Fc^2^)/3'
_refine_ls_weighting_scheme calc
_refine_ls_wR_factor_gt 0.0851
_refine_ls_wR_factor_ref 0.0941
_reflns_Friedel_coverage 0.000
_reflns_number_gt 3691
_reflns_number_total 4157
_reflns_threshold_expression 'I > 2\s(I)'
_cod_data_source_file d5nj02820e2.cif
_cod_data_source_block Compound_L3
_cod_depositor_comments 'Adding full bibliography for 7064007--7064013.cif.'
_cod_database_code 7064008
_shelx_shelxl_version_number 2018/3
_shelx_space_group_comment
;
The symmetry employed for this shelxl refinement is uniquely defined
by the following loop, which should always be used as a source of
symmetry information in preference to the above space-group names.
They are only intended as comments.
;
_shelx_estimated_absorpt_t_max 0.992
_shelx_estimated_absorpt_t_min 0.925
_olex2_refinement_description
;
1. Fixed Uiso
 At 1.2 times of:
  All C(H) groups, All N(H) groups
 At 1.5 times of:
  All C(H,H,H) groups
2.a Ternary CH refined with riding coordinates:
 C26(H26)
2.b Aromatic/amide H refined with riding coordinates:
 N1(H1), C9(H9), C2(H2), C5(H5), C4(H4), C19(H19), C3(H3), C21(H21), C15(H15),
 C10(H10), C25(H25), C12(H12), C17(H17), C16(H16), C11(H11), C24(H24), C18(H18),
  C22(H22), C23(H23)
2.c Idealised Me refined as rotating group:
 C28(H28a,H28b,H28c), C27(H27a,H27b,H27c)
;
_smtbx_masks_void_probe_radius 1.2
_smtbx_masks_void_truncation_radius 1.2
_olex2_submission_special_instructions 'No special instructions were received'

loop_
_space_group_symop_operation_xyz
'x, y, z'
'-x, y+1/2, -z+1/2'
'-x, -y, -z'
'x, -y-1/2, z-1/2'

loop_
_atom_site_label
_atom_site_type_symbol
_atom_site_fract_x
_atom_site_fract_y
_atom_site_fract_z
_atom_site_U_iso_or_equiv
_atom_site_adp_type
_atom_site_occupancy
_atom_site_site_symmetry_order
_atom_site_calc_flag
_atom_site_refinement_flags_posn
_atom_site_refinement_flags_adp
_atom_site_refinement_flags_occupancy
_atom_site_disorder_assembly
_atom_site_disorder_group
P1 P 0.24691(3) 0.54479(3) 0.60022(4) 0.02360(12) Uani 1 1 d . . . . .
O1 O 0.28506(8) 0.70152(7) 0.71870(12) 0.0295(3) Uani 1 1 d . . . . .
O2 O 0.46890(9) 0.84115(8) 0.48401(13) 0.0378(3) Uani 1 1 d . . . . .
N1 N 0.32221(10) 0.78729(8) 0.55905(14) 0.0260(3) Uani 1 1 d . . . . .
H1 H 0.313524 0.797834 0.467333 0.031 Uiso 1 1 calc R . . . .
C7 C 0.27202(11) 0.72740(10) 0.59627(17) 0.0242(4) Uani 1 1 d . . . . .
C1 C 0.17166(11) 0.61443(10) 0.47489(16) 0.0236(4) Uani 1 1 d . . . . .
C8 C 0.38748(12) 0.83371(10) 0.65840(17) 0.0258(4) Uani 1 1 d . . . . .
C6 C 0.19542(11) 0.69558(10) 0.47842(17) 0.0238(3) Uani 1 1 d . . . . .
C20 C 0.19396(12) 0.54246(10) 0.75078(18) 0.0277(4) Uani 1 1 d . . . . .
C14 C 0.20873(12) 0.44929(10) 0.51248(18) 0.0268(4) Uani 1 1 d . . . . .
C9 C 0.37426(13) 0.85411(10) 0.79052(18) 0.0308(4) Uani 1 1 d . . . . .
H9 H 0.320072 0.837066 0.815479 0.037 Uiso 1 1 calc R . . . .
C2 C 0.09505(12) 0.58934(11) 0.36818(18) 0.0289(4) Uani 1 1 d . . . . .
H2 H 0.077986 0.534897 0.363406 0.035 Uiso 1 1 calc R . . . .
C5 C 0.14345(12) 0.74755(11) 0.37764(18) 0.0300(4) Uani 1 1 d . . . . .
H5 H 0.160062 0.802075 0.380680 0.036 Uiso 1 1 calc R . . . .
C13 C 0.46512(12) 0.86146(11) 0.61921(18) 0.0295(4) Uani 1 1 d . . . . .
C4 C 0.06766(13) 0.72103(12) 0.2726(2) 0.0353(4) Uani 1 1 d . . . . .
H4 H 0.032837 0.756988 0.203761 0.042 Uiso 1 1 calc R . . . .
C19 C 0.23802(13) 0.43097(12) 0.3901(2) 0.0357(4) Uani 1 1 d . . . . .
H19 H 0.273915 0.468458 0.354504 0.043 Uiso 1 1 calc R . . . .
C3 C 0.04334(12) 0.64188(11) 0.26914(19) 0.0340(4) Uani 1 1 d . . . . .
H3 H -0.009060 0.623398 0.198540 0.041 Uiso 1 1 calc R . . . .
C21 C 0.25223(15) 0.52743(11) 0.88563(19) 0.0384(5) Uani 1 1 d . . . . .
H21 H 0.316445 0.520076 0.896108 0.046 Uiso 1 1 calc R . . . .
C15 C 0.15815(13) 0.39217(11) 0.56317(19) 0.0346(4) Uani 1 1 d . . . . .
H15 H 0.137613 0.402966 0.646353 0.042 Uiso 1 1 calc R . . . .
C10 C 0.43899(14) 0.89893(11) 0.88619(19) 0.0373(4) Uani 1 1 d . . . . .
H10 H 0.429890 0.911892 0.977216 0.045 Uiso 1 1 calc R . . . .
C25 C 0.10030(14) 0.55528(11) 0.7381(2) 0.0357(4) Uani 1 1 d . . . . .
H25 H 0.059887 0.566244 0.646883 0.043 Uiso 1 1 calc R . . . .
C26 C 0.54920(13) 0.86162(13) 0.4353(2) 0.0369(4) Uani 1 1 d . . . . .
H26 H 0.567903 0.917434 0.464293 0.044 Uiso 1 1 calc R . . . .
C12 C 0.52997(14) 0.90691(12) 0.7161(2) 0.0394(5) Uani 1 1 d . . . . .
H12 H 0.583352 0.925678 0.690702 0.047 Uiso 1 1 calc R . . . .
C17 C 0.16570(14) 0.30317(12) 0.3725(2) 0.0419(5) Uani 1 1 d . . . . .
H17 H 0.151087 0.253599 0.325159 0.050 Uiso 1 1 calc R . . . .
C16 C 0.13714(14) 0.31954(12) 0.4942(2) 0.0397(5) Uani 1 1 d . . . . .
H16 H 0.102998 0.281052 0.530898 0.048 Uiso 1 1 calc R . . . .
C28 C 0.51879(15) 0.85653(14) 0.2746(2) 0.0441(5) Uani 1 1 d . . . . .
H28A H 0.502414 0.801530 0.245914 0.066 Uiso 1 1 calc GR . . . .
H28B H 0.569197 0.873963 0.234466 0.066 Uiso 1 1 calc GR . . . .
H28C H 0.464926 0.890788 0.238812 0.066 Uiso 1 1 calc GR . . . .
C11 C 0.51693(15) 0.92485(12) 0.8493(2) 0.0417(5) Uani 1 1 d . . . . .
H11 H 0.561924 0.955173 0.915540 0.050 Uiso 1 1 calc R . . . .
C24 C 0.06583(16) 0.55209(13) 0.8583(2) 0.0475(6) Uani 1 1 d . . . . .
H24 H 0.002108 0.561328 0.849507 0.057 Uiso 1 1 calc R . . . .
C18 C 0.21566(14) 0.35919(13) 0.3198(2) 0.0439(5) Uani 1 1 d . . . . .
H18 H 0.234698 0.348460 0.235234 0.053 Uiso 1 1 calc R . . . .
C22 C 0.2171(2) 0.52310(13) 1.0049(2) 0.0542(6) Uani 1 1 d . . . . .
H22 H 0.256956 0.511640 1.096334 0.065 Uiso 1 1 calc R . . . .
C23 C 0.1246(2) 0.53543(14) 0.9904(2) 0.0598(7) Uani 1 1 d . . . . .
H23 H 0.100765 0.532456 1.072335 0.072 Uiso 1 1 calc R . . . .
C27 C 0.62752(17) 0.80665(18) 0.5004(3) 0.0638(7) Uani 1 1 d . . . . .
H27A H 0.640540 0.808932 0.605016 0.096 Uiso 1 1 calc GR . . . .
H27B H 0.682563 0.822813 0.470677 0.096 Uiso 1 1 calc GR . . . .
H27C H 0.610628 0.752271 0.467872 0.096 Uiso 1 1 calc GR . . . .

loop_
_atom_site_aniso_label
_atom_site_aniso_U_11
_atom_site_aniso_U_22
_atom_site_aniso_U_33
_atom_site_aniso_U_23
_atom_site_aniso_U_13
_atom_site_aniso_U_12
P1 0.0251(2) 0.0256(2) 0.0213(2) 0.00030(17) 0.00816(17) -0.00042(17)
O1 0.0363(7) 0.0306(7) 0.0225(6) 0.0016(5) 0.0092(5) -0.0044(5)
O2 0.0361(7) 0.0531(8) 0.0285(7) -0.0107(6) 0.0161(6) -0.0171(6)
N1 0.0303(8) 0.0288(8) 0.0201(7) -0.0005(6) 0.0085(6) -0.0052(6)
C7 0.0257(9) 0.0243(8) 0.0249(8) -0.0018(7) 0.0107(7) 0.0007(7)
C1 0.0225(8) 0.0296(9) 0.0209(8) -0.0008(7) 0.0093(7) -0.0005(7)
C8 0.0285(9) 0.0243(8) 0.0238(8) -0.0011(7) 0.0055(7) -0.0017(7)
C6 0.0226(8) 0.0288(9) 0.0223(8) 0.0006(7) 0.0101(7) 0.0002(7)
C20 0.0374(10) 0.0242(9) 0.0245(8) -0.0033(7) 0.0135(7) -0.0066(7)
C14 0.0267(9) 0.0287(9) 0.0249(8) 0.0000(7) 0.0065(7) 0.0030(7)
C9 0.0359(10) 0.0302(9) 0.0291(9) -0.0027(7) 0.0136(8) -0.0049(8)
C2 0.0270(9) 0.0315(9) 0.0286(9) -0.0019(7) 0.0077(7) -0.0035(7)
C5 0.0289(9) 0.0296(9) 0.0324(9) 0.0024(7) 0.0098(7) 0.0009(7)
C13 0.0322(10) 0.0335(9) 0.0240(9) -0.0023(7) 0.0096(7) -0.0048(8)
C4 0.0304(10) 0.0401(11) 0.0328(10) 0.0079(8) 0.0037(8) 0.0050(8)
C19 0.0359(10) 0.0408(11) 0.0341(10) -0.0051(8) 0.0157(8) -0.0034(8)
C3 0.0260(9) 0.0422(11) 0.0310(9) -0.0004(8) 0.0024(7) -0.0008(8)
C21 0.0541(12) 0.0346(10) 0.0270(9) 0.0011(8) 0.0114(9) -0.0028(9)
C15 0.0422(11) 0.0336(10) 0.0307(9) -0.0021(8) 0.0143(8) -0.0032(8)
C10 0.0507(12) 0.0363(10) 0.0259(9) -0.0061(8) 0.0119(8) -0.0057(9)
C25 0.0408(11) 0.0339(10) 0.0378(10) -0.0100(8) 0.0196(9) -0.0120(8)
C26 0.0317(10) 0.0486(12) 0.0346(10) 0.0001(9) 0.0164(8) -0.0078(9)
C12 0.0375(11) 0.0480(12) 0.0346(10) -0.0054(9) 0.0126(8) -0.0154(9)
C17 0.0416(11) 0.0356(11) 0.0460(12) -0.0145(9) 0.0066(9) -0.0001(9)
C16 0.0467(12) 0.0322(10) 0.0402(11) -0.0024(8) 0.0113(9) -0.0083(9)
C28 0.0433(12) 0.0581(13) 0.0367(11) -0.0008(9) 0.0208(9) -0.0085(10)
C11 0.0469(12) 0.0445(12) 0.0314(10) -0.0105(9) 0.0061(9) -0.0158(10)
C24 0.0548(13) 0.0444(12) 0.0565(14) -0.0207(10) 0.0383(11) -0.0231(10)
C18 0.0435(12) 0.0516(13) 0.0404(11) -0.0172(10) 0.0179(9) -0.0022(10)
C22 0.092(2) 0.0466(13) 0.0264(10) -0.0018(9) 0.0203(11) -0.0181(13)
C23 0.101(2) 0.0507(14) 0.0464(13) -0.0177(11) 0.0522(14) -0.0343(14)
C27 0.0524(14) 0.090(2) 0.0534(14) 0.0119(13) 0.0220(12) 0.0170(14)

loop_
_atom_type_symbol
_atom_type_description
_atom_type_scat_dispersion_real
_atom_type_scat_dispersion_imag
_atom_type_scat_source
C C 0.0033 0.0016 'International Tables Vol C Tables 4.2.6.8 and 6.1.1.4'
H H 0.0000 0.0000 'International Tables Vol C Tables 4.2.6.8 and 6.1.1.4'
N N 0.0061 0.0033 'International Tables Vol C Tables 4.2.6.8 and 6.1.1.4'
O O 0.0106 0.0060 'International Tables Vol C Tables 4.2.6.8 and 6.1.1.4'
P P 0.1023 0.0942 'International Tables Vol C Tables 4.2.6.8 and 6.1.1.4'

loop_
_geom_angle_atom_site_label_1
_geom_angle_atom_site_label_2
_geom_angle_atom_site_label_3
_geom_angle
_geom_angle_site_symmetry_1
_geom_angle_site_symmetry_3
_geom_angle_publ_flag
C20 P1 C1 102.59(8) . . ?
C20 P1 C14 101.57(8) . . ?
C14 P1 C1 100.87(8) . . ?
C13 O2 C26 119.77(14) . . ?
C7 N1 C8 124.22(14) . . ?
O1 C7 N1 123.81(15) . . ?
O1 C7 C6 120.46(15) . . ?
N1 C7 C6 115.69(14) . . ?
C6 C1 P1 119.48(12) . . ?
C2 C1 P1 122.60(13) . . ?
C2 C1 C6 117.74(15) . . ?
C9 C8 N1 121.56(15) . . ?
C9 C8 C13 119.72(16) . . ?
C13 C8 N1 118.68(15) . . ?
C1 C6 C7 120.40(15) . . ?
C5 C6 C7 119.36(15) . . ?
C5 C6 C1 120.09(15) . . ?
C21 C20 P1 116.89(14) . . ?
C21 C20 C25 118.96(17) . . ?
C25 C20 P1 124.15(14) . . ?
C19 C14 P1 117.03(14) . . ?
C15 C14 P1 125.16(13) . . ?
C15 C14 C19 117.68(16) . . ?
C10 C9 C8 120.66(17) . . ?
C3 C2 C1 121.60(17) . . ?
C4 C5 C6 120.99(17) . . ?
O2 C13 C8 114.84(15) . . ?
O2 C13 C12 125.89(16) . . ?
C12 C13 C8 119.26(16) . . ?
C3 C4 C5 119.35(17) . . ?
C18 C19 C14 121.23(18) . . ?
C4 C3 C2 120.23(17) . . ?
C22 C21 C20 120.4(2) . . ?
C16 C15 C14 121.10(17) . . ?
C11 C10 C9 119.78(17) . . ?
C24 C25 C20 120.3(2) . . ?
O2 C26 C28 105.50(15) . . ?
O2 C26 C27 110.17(17) . . ?
C27 C26 C28 113.13(18) . . ?
C11 C12 C13 120.21(18) . . ?
C16 C17 C18 119.70(18) . . ?
C17 C16 C15 120.20(19) . . ?
C10 C11 C12 120.31(18) . . ?
C23 C24 C25 119.7(2) . . ?
C17 C18 C19 120.06(18) . . ?
C23 C22 C21 119.9(2) . . ?
C22 C23 C24 120.71(19) . . ?

loop_
_geom_bond_atom_site_label_1
_geom_bond_atom_site_label_2
_geom_bond_distance
_geom_bond_site_symmetry_2
_geom_bond_publ_flag
P1 C1 1.8463(17) . ?
P1 C20 1.8296(17) . ?
P1 C14 1.8393(18) . ?
O1 C7 1.228(2) . ?
O2 C13 1.366(2) . ?
O2 C26 1.443(2) . ?
N1 C7 1.361(2) . ?
N1 C8 1.416(2) . ?
C7 C6 1.492(2) . ?
C1 C6 1.411(2) . ?
C1 C2 1.396(2) . ?
C8 C9 1.385(2) . ?
C8 C13 1.395(2) . ?
C6 C5 1.389(2) . ?
C20 C21 1.392(3) . ?
C20 C25 1.395(3) . ?
C14 C19 1.399(2) . ?
C14 C15 1.390(3) . ?
C9 C10 1.379(3) . ?
C2 C3 1.384(3) . ?
C5 C4 1.387(3) . ?
C13 C12 1.392(3) . ?
C4 C3 1.380(3) . ?
C19 C18 1.385(3) . ?
C21 C22 1.387(3) . ?
C15 C16 1.390(3) . ?
C10 C11 1.378(3) . ?
C25 C24 1.389(3) . ?
C26 C28 1.504(3) . ?
C26 C27 1.500(3) . ?
C12 C11 1.385(3) . ?
C17 C16 1.380(3) . ?
C17 C18 1.382(3) . ?
C24 C23 1.380(4) . ?
C22 C23 1.374(4) . ?
